data_7115190
loop_
_publ_author_name
'Leech, Michael A.'
'Howard, Judith A. K.'
'Dahaoui, Slimane'
'Solanki, Nayan K.'
'Halcrow, Malcolm A.'

_publ_section_title
;
 A solid-state phase transition at 41 K involving the cooperative ordering
 of a fluxional pseudo-Jahn--Teller CuII system
;
_journal_issue 22
_journal_name_full 'Chemical Communications'
_journal_page_first 2245
_journal_paper_doi 10.1039/a906876g
_journal_year 1999
_chemical_formula_moiety 'C22 H18 Cu N10, 2 (B F4)'
_chemical_formula_sum 'C22 H18 B2 Cu F8 N10'
_chemical_formula_weight 659.62
_chemical_name_systematic
; 
 ? 
;
_space_group_IT_number 4
_symmetry_cell_setting monoclinic
_symmetry_space_group_name_Hall 'P 2yb'
_symmetry_space_group_name_H-M 'P 1 21 1'
_atom_sites_solution_hydrogens geom
_atom_sites_solution_primary direct
_atom_sites_solution_secondary difmap
_audit_creation_method SHELXL-97
_cell_angle_alpha 90.00
_cell_angle_beta 97.371(2)
_cell_angle_gamma 90.00
_cell_formula_units_Z 2
_cell_length_a 8.4141(9)
_cell_length_b 8.4747(9)
_cell_length_c 18.6833(19)
_cell_measurement_reflns_used 988
_cell_measurement_temperature 50(2)
_cell_measurement_theta_max 26.67
_cell_measurement_theta_min 17.23
_cell_volume 1321.2(2)
_computing_cell_refinement 'Bruker SMART'
_computing_data_collection 'Bruker SMART'
_computing_data_reduction 'Bruker SAINT'
_computing_molecular_graphics 'SHELXL-97 (Sheldrick, 1997)'
_computing_publication_material 'SHELXL-97 (Sheldrick, 1997)'
_computing_structure_refinement 'SHELXL-97 (Sheldrick, 1997)'
_computing_structure_solution 'SHELXS-97 (Sheldrick, 1990)'
_diffrn_ambient_temperature 50(2)
_diffrn_measured_fraction_theta_full 0.921
_diffrn_measured_fraction_theta_max 0.921
_diffrn_measurement_device_type 'Bruker SMART-CCD'
_diffrn_measurement_method \w-scan
_diffrn_radiation_monochromator graphite
_diffrn_radiation_source 'fine-focus sealed tube'
_diffrn_radiation_type MoK\a
_diffrn_radiation_wavelength 0.71073
_diffrn_reflns_av_R_equivalents 0.0158
_diffrn_reflns_av_sigmaI/netI 0.0171
_diffrn_reflns_limit_h_max 10
_diffrn_reflns_limit_h_min -8
_diffrn_reflns_limit_k_max 10
_diffrn_reflns_limit_k_min -11
_diffrn_reflns_limit_l_max 24
_diffrn_reflns_limit_l_min -23
_diffrn_reflns_number 12227
_diffrn_reflns_theta_full 28.01
_diffrn_reflns_theta_max 28.01
_diffrn_reflns_theta_min 2.20
_exptl_absorpt_coefficient_mu 0.918
_exptl_absorpt_correction_T_max 0.862
_exptl_absorpt_correction_T_min 0.757
_exptl_absorpt_correction_type multi-scan
_exptl_absorpt_process_details 'SADABS (Sheldrick, 1996)'
_exptl_crystal_colour green
_exptl_crystal_density_diffrn 1.658
_exptl_crystal_density_method 'not measured'
_exptl_crystal_description block
_exptl_crystal_F_000 662
_exptl_crystal_size_max 0.45
_exptl_crystal_size_mid 0.24
_exptl_crystal_size_min 0.22
_refine_diff_density_max 0.377
_refine_diff_density_min -0.367
_refine_diff_density_rms 0.046
_refine_ls_abs_structure_details 'Flack H D (1983), Acta Cryst. A39, 876-881'
_refine_ls_abs_structure_Flack 0.553(7)
_refine_ls_extinction_method none
_refine_ls_goodness_of_fit_ref 1.047
_refine_ls_hydrogen_treatment mixed
_refine_ls_matrix_type full
_refine_ls_number_parameters 417
_refine_ls_number_reflns 5261
_refine_ls_number_restraints 1
_refine_ls_restrained_S_all 1.047
_refine_ls_R_factor_all 0.0232
_refine_ls_R_factor_gt 0.0224
_refine_ls_shift/su_max 0.003
_refine_ls_shift/su_mean 0.000
_refine_ls_structure_factor_coef Fsqd
_refine_ls_weighting_details 'calc w=1/[\s^2^(Fo^2^)+(0.0371P)^2^+0.4242P] where P=(Fo^2^+2Fc^2^)/3'
_refine_ls_weighting_scheme calc
_refine_ls_wR_factor_gt 0.0588
_refine_ls_wR_factor_ref 0.0593
_reflns_number_gt 5139
_reflns_number_total 5261
_reflns_threshold_expression >2sigma(I)
_cod_data_source_file 906876g.txt
_cod_data_source_block 50K
_cod_original_sg_symbol_H-M 'P 21'
_cod_database_code 7115190

loop_
_symmetry_equiv_pos_as_xyz
'x, y, z'
'-x, y+1/2, -z'

loop_
_atom_site_label
_atom_site_type_symbol
_atom_site_fract_x
_atom_site_fract_y
_atom_site_fract_z
_atom_site_U_iso_or_equiv
_atom_site_adp_type
_atom_site_occupancy
_atom_site_symmetry_multiplicity
_atom_site_calc_flag
_atom_site_refinement_flags
_atom_site_disorder_assembly
_atom_site_disorder_group
F4 F 0.85001(15) 0.65106(15) 0.50561(6) 0.0236(3) Uani 1 1 d . . .
B1 B 0.7746(3) 0.6578(3) 0.43389(12) 0.0223(5) Uani 1 1 d . . .
F3 F 0.6141(12) 0.6547(11) 0.4357(5) 0.0219(13) Uani 0.69(3) 1 d P A 1
F1 F 0.8307(11) 0.7883(7) 0.40391(17) 0.0287(13) Uani 0.69(3) 1 d P A 1
F2 F 0.8212(5) 0.5188(8) 0.3989(3) 0.0204(8) Uani 0.69(3) 1 d P A 1
F1B F 0.752(4) 0.8226(13) 0.4021(3) 0.040(4) Uani 0.31(3) 1 d P A 2
F2B F 0.8375(13) 0.573(3) 0.3837(8) 0.030(3) Uani 0.31(3) 1 d P A 2
F3B F 0.603(3) 0.609(3) 0.4295(12) 0.025(3) Uani 0.31(3) 1 d P A 2
Cu1 Cu 0.22574(2) 0.70615(3) 0.243445(10) 0.01353(6) Uani 1 1 d . . .
N8 N 0.21599(16) 0.7131(2) 0.13724(7) 0.0129(3) Uani 1 1 d . . .
N3 N 0.22861(17) 0.6842(2) 0.35113(8) 0.0135(3) Uani 1 1 d . . .
C10 C 0.0347(2) 0.2198(3) 0.27074(10) 0.0206(4) Uani 1 1 d . . .
H10 H -0.0078 0.1202 0.2595 0.025 Uiso 1 1 calc R . .
N7 N 0.46474(18) 0.60104(19) 0.15458(8) 0.0125(3) Uani 1 1 d . . .
C19 C 0.0860(2) 0.7681(2) 0.09655(10) 0.0138(3) Uani 1 1 d . . .
N9 N -0.03604(18) 0.81278(19) 0.13750(8) 0.0128(3) Uani 1 1 d . . .
C17 C 0.2063(2) 0.7269(2) -0.00971(9) 0.0159(4) Uani 1 1 d . . .
H17 H 0.2037 0.7330 -0.0595 0.019 Uiso 1 1 calc R . .
N6 N 0.4517(2) 0.6160(2) 0.22693(8) 0.0161(3) Uani 1 1 d . . .
C20 C -0.1849(2) 0.8720(2) 0.11639(10) 0.0144(4) Uani 1 1 d . . .
H20 H -0.2298 0.8942 0.0694 0.017 Uiso 1 1 calc R . .
N4 N 0.12400(18) 0.43438(19) 0.32818(8) 0.0133(3) Uani 1 1 d . . .
N10 N -0.00845(19) 0.79394(19) 0.21092(8) 0.0148(3) Uani 1 1 d . . .
C11 C 0.0857(2) 0.3316(2) 0.22296(10) 0.0181(4) Uani 1 1 d . . .
H11 H 0.0825 0.3161 0.1735 0.022 Uiso 1 1 calc R . .
C14 C 0.5970(2) 0.5165(2) 0.14423(11) 0.0185(4) Uani 1 1 d . . .
H14 H 0.6302 0.4899 0.1002 0.022 Uiso 1 1 calc R . .
C7 C 0.1761(2) 0.5279(2) 0.45273(10) 0.0158(4) Uani 1 1 d . . .
H7 H 0.1419 0.4334 0.4709 0.019 Uiso 1 1 calc R . .
C9 C 0.0609(2) 0.2890(2) 0.33737(11) 0.0176(4) Uani 1 1 d . . .
H9 H 0.0396 0.2450 0.3807 0.021 Uiso 1 1 calc R . .
C18 C 0.0732(2) 0.7775(2) 0.02198(10) 0.0152(4) Uani 1 1 d . . .
H18 H -0.0189 0.8153 -0.0055 0.018 Uiso 1 1 calc R . .
C2 C 0.4557(2) 1.1543(3) 0.33656(11) 0.0196(4) Uani 1 1 d . . .
H2 H 0.5084 1.2510 0.3399 0.023 Uiso 1 1 calc R . .
C8 C 0.1768(2) 0.5507(2) 0.37933(10) 0.0143(4) Uani 1 1 d . . .
C1 C 0.4023(2) 1.0688(3) 0.27331(10) 0.0189(4) Uani 1 1 d . . .
H1 H 0.4147 1.1021 0.2269 0.023 Uiso 1 1 calc R . .
N1 N 0.33217(19) 0.9350(2) 0.28839(8) 0.0169(3) Uani 1 1 d . . .
N2 N 0.33951(18) 0.93394(19) 0.36229(8) 0.0136(3) Uani 1 1 d . . .
C3 C 0.4134(2) 1.0646(2) 0.39191(10) 0.0166(4) Uani 1 1 d . . .
H3 H 0.4319 1.0889 0.4408 0.020 Uiso 1 1 calc R . .
N5 N 0.13877(19) 0.4613(2) 0.25717(8) 0.0155(3) Uani 1 1 d . . .
C22 C -0.1422(2) 0.8413(2) 0.23488(10) 0.0163(4) Uani 1 1 d . . .
H22 H -0.1588 0.8408 0.2832 0.020 Uiso 1 1 calc R . .
C12 C 0.5771(3) 0.5425(3) 0.26074(11) 0.0222(4) Uani 1 1 d . . .
H12 H 0.5997 0.5344 0.3107 0.027 Uiso 1 1 calc R . .
C15 C 0.3404(2) 0.6619(2) 0.10557(10) 0.0129(4) Uani 1 1 d . . .
C5 C 0.2832(2) 0.7922(2) 0.47040(10) 0.0159(4) Uani 1 1 d . . .
H5 H 0.3188 0.8760 0.5004 0.019 Uiso 1 1 calc R . .
C4 C 0.2822(2) 0.8009(2) 0.39632(10) 0.0134(4) Uani 1 1 d . . .
C21 C -0.2561(2) 0.8926(2) 0.17775(10) 0.0168(4) Uani 1 1 d . . .
H21 H -0.3580 0.9321 0.1810 0.020 Uiso 1 1 calc R . .
C13 C 0.6722(2) 0.4780(3) 0.21181(12) 0.0247(5) Uani 1 1 d . . .
H13 H 0.7666 0.4209 0.2227 0.030 Uiso 1 1 calc R . .
C16 C 0.3419(2) 0.6679(2) 0.03151(10) 0.0154(4) Uani 1 1 d . . .
H16 H 0.4302 0.6338 0.0104 0.018 Uiso 1 1 calc R . .
C6 C 0.2288(2) 0.6526(2) 0.49795(10) 0.0164(4) Uani 1 1 d . . .
H6 H 0.2277 0.6425 0.5475 0.020 Uiso 1 1 calc R . .
F8 F 0.18126(14) 0.09190(14) 0.10947(6) 0.0205(2) Uani 1 1 d . . .
F6 F 0.28477(15) 0.31916(14) 0.06988(6) 0.0201(3) Uani 1 1 d . . .
F5 F 0.44938(15) 0.10936(18) 0.10142(6) 0.0302(3) Uani 1 1 d . . .
F7 F 0.27048(14) 0.10033(14) -0.00130(6) 0.0205(2) Uani 1 1 d . . .
B2 B 0.2974(3) 0.1551(3) 0.07062(12) 0.0168(5) Uani 1 1 d . . .

loop_
_atom_site_aniso_label
_atom_site_aniso_U_11
_atom_site_aniso_U_22
_atom_site_aniso_U_33
_atom_site_aniso_U_23
_atom_site_aniso_U_13
_atom_site_aniso_U_12
F4 0.0250(6) 0.0266(6) 0.0201(5) -0.0090(5) 0.0063(5) -0.0063(5)
B1 0.0278(12) 0.0233(12) 0.0173(10) -0.0051(9) 0.0090(9) -0.0041(9)
F3 0.0160(18) 0.033(4) 0.0170(13) -0.002(2) 0.0017(12) 0.007(2)
F1 0.043(3) 0.0252(17) 0.0179(10) 0.0023(9) 0.0020(12) -0.0076(18)
F2 0.0168(12) 0.027(2) 0.0166(15) -0.0059(12) 0.0002(10) 0.0033(12)
F1B 0.079(12) 0.023(3) 0.016(2) 0.007(2) 0.001(4) -0.007(5)
F2B 0.016(3) 0.054(8) 0.019(4) -0.018(5) -0.001(2) 0.007(4)
F3B 0.014(3) 0.039(9) 0.021(5) 0.006(5) 0.002(3) 0.002(6)
Cu1 0.01092(9) 0.01269(10) 0.01711(10) -0.00272(9) 0.00228(7) 0.00020(10)
N8 0.0118(6) 0.0121(7) 0.0147(6) -0.0001(8) 0.0010(5) -0.0015(8)
N3 0.0101(6) 0.0131(9) 0.0174(7) -0.0028(7) 0.0016(5) 0.0022(6)
C10 0.0172(8) 0.0134(10) 0.0298(9) -0.0031(9) -0.0018(7) 0.0020(9)
N7 0.0117(7) 0.0133(7) 0.0125(7) -0.0013(6) 0.0016(6) -0.0012(6)
C19 0.0129(8) 0.0094(8) 0.0189(8) 0.0012(7) 0.0011(7) -0.0013(7)
N9 0.0130(7) 0.0119(7) 0.0130(7) 0.0004(6) 0.0001(6) -0.0002(6)
C17 0.0206(8) 0.0131(10) 0.0141(7) 0.0000(7) 0.0023(6) -0.0029(8)
N6 0.0202(8) 0.0165(8) 0.0116(7) 0.0006(6) 0.0019(6) -0.0038(7)
C20 0.0130(8) 0.0110(9) 0.0181(9) 0.0022(7) -0.0031(7) 0.0006(7)
N4 0.0141(7) 0.0130(8) 0.0132(7) 0.0012(6) 0.0033(6) 0.0007(6)
N10 0.0183(8) 0.0124(8) 0.0131(7) -0.0010(6) -0.0006(6) -0.0017(6)
C11 0.0145(9) 0.0209(11) 0.0179(9) -0.0060(8) -0.0012(7) 0.0056(8)
C14 0.0138(9) 0.0165(10) 0.0263(10) 0.0032(8) 0.0071(8) 0.0021(7)
C7 0.0136(9) 0.0170(10) 0.0170(9) 0.0018(7) 0.0029(7) 0.0019(7)
C9 0.0174(9) 0.0137(10) 0.0217(9) 0.0028(7) 0.0027(7) -0.0009(8)
C18 0.0141(8) 0.0138(9) 0.0168(8) 0.0008(7) -0.0020(7) -0.0021(7)
C2 0.0149(9) 0.0212(10) 0.0234(9) 0.0022(8) 0.0051(8) -0.0011(7)
C8 0.0111(8) 0.0137(9) 0.0180(9) -0.0021(7) 0.0014(7) 0.0021(7)
C1 0.0154(9) 0.0258(11) 0.0159(9) 0.0045(8) 0.0036(7) 0.0043(8)
N1 0.0153(7) 0.0243(9) 0.0108(7) -0.0020(6) 0.0002(6) 0.0046(7)
N2 0.0125(7) 0.0165(8) 0.0115(7) -0.0013(6) 0.0005(6) 0.0002(6)
C3 0.0149(9) 0.0182(10) 0.0167(8) -0.0018(7) 0.0012(7) -0.0013(8)
N5 0.0148(7) 0.0194(8) 0.0129(7) 0.0015(6) 0.0047(6) 0.0026(7)
C22 0.0204(9) 0.0133(9) 0.0153(8) -0.0016(7) 0.0029(7) -0.0034(8)
C12 0.0229(10) 0.0207(11) 0.0210(9) 0.0066(8) -0.0046(8) -0.0085(8)
C15 0.0109(8) 0.0102(9) 0.0177(8) 0.0004(6) 0.0020(7) -0.0011(6)
C5 0.0135(9) 0.0177(10) 0.0163(8) -0.0042(7) 0.0007(7) 0.0006(8)
C4 0.0088(8) 0.0128(9) 0.0186(8) -0.0014(7) 0.0014(7) 0.0016(7)
C21 0.0155(9) 0.0136(9) 0.0215(9) -0.0017(7) 0.0026(7) -0.0005(8)
C13 0.0135(9) 0.0216(11) 0.0380(12) 0.0122(9) -0.0005(9) 0.0010(8)
C16 0.0167(8) 0.0135(10) 0.0166(8) -0.0019(6) 0.0045(7) -0.0019(7)
C6 0.0134(9) 0.0220(10) 0.0136(8) 0.0001(7) 0.0013(7) 0.0044(7)
F8 0.0271(6) 0.0163(6) 0.0202(5) -0.0026(5) 0.0108(5) -0.0045(5)
F6 0.0245(6) 0.0143(6) 0.0203(6) 0.0009(5) -0.0026(5) -0.0047(5)
F5 0.0237(6) 0.0491(9) 0.0185(6) 0.0104(6) 0.0056(5) 0.0152(6)
F7 0.0275(6) 0.0194(6) 0.0153(5) 0.0001(5) 0.0057(5) 0.0010(5)
B2 0.0202(11) 0.0165(10) 0.0145(9) 0.0029(8) 0.0055(8) 0.0015(8)

loop_
_atom_type_symbol
_atom_type_description
_atom_type_scat_dispersion_real
_atom_type_scat_dispersion_imag
_atom_type_scat_source
C C 0.0033 0.0016 'International Tables Vol C Tables 4.2.6.8 and 6.1.1.4'
H H 0.0000 0.0000 'International Tables Vol C Tables 4.2.6.8 and 6.1.1.4'
B B 0.0013 0.0007 'International Tables Vol C Tables 4.2.6.8 and 6.1.1.4'
N N 0.0061 0.0033 'International Tables Vol C Tables 4.2.6.8 and 6.1.1.4'
F F 0.0171 0.0103 'International Tables Vol C Tables 4.2.6.8 and 6.1.1.4'
Cu Cu 0.3201 1.2651 'International Tables Vol C Tables 4.2.6.8 and 6.1.1.4'

loop_
_geom_angle_atom_site_label_1
_geom_angle_atom_site_label_2
_geom_angle_atom_site_label_3
_geom_angle
F2B B1 F1 87.5(10)
F2B B1 F3 119.4(6)
F1 B1 F3 115.4(5)
F2B B1 F4 118.3(7)
F1 B1 F4 106.8(3)
F3 B1 F4 107.7(4)
F2B B1 F2 23.5(10)
F1 B1 F2 110.8(2)
F3 B1 F2 109.2(3)
F4 B1 F2 106.6(3)
F2B B1 F3B 106.1(7)
F1 B1 F3B 126.2(9)
F3 B1 F3B 15.8(9)
F4 B1 F3B 110.8(9)
F2 B1 F3B 93.7(8)
F2B B1 F1B 104.9(7)
F1 B1 F1B 28.2(7)
F3 B1 F1B 87.3(10)
F4 B1 F1B 115.3(4)
F2 B1 F1B 127.4(4)
F3B B1 F1B 99.4(11)
F1B F1 B1 89.0(7)
F2B F2 B1 69.9(12)
F1 F1B B1 62.8(9)
F2 F2B B1 86.6(16)
N8 Cu1 N3 176.06(8)
N8 Cu1 N6 77.64(6)
N3 Cu1 N6 102.53(6)
N8 Cu1 N10 77.55(6)
N3 Cu1 N10 102.11(6)
N6 Cu1 N10 155.14(6)
N8 Cu1 N5 99.88(7)
N3 Cu1 N5 76.19(6)
N6 Cu1 N5 89.72(6)
N10 Cu1 N5 93.03(6)
N8 Cu1 N1 108.17(7)
N3 Cu1 N1 75.77(6)
N6 Cu1 N1 92.51(6)
N10 Cu1 N1 96.61(6)
N5 Cu1 N1 151.68(6)
C19 N8 C15 119.47(15)
C19 N8 Cu1 120.55(12)
C15 N8 Cu1 119.99(12)
C4 N3 C8 118.29(16)
C4 N3 Cu1 121.36(13)
C8 N3 Cu1 120.35(13)
C9 C10 C11 105.21(19)
C14 N7 N6 111.01(15)
C14 N7 C15 131.26(16)
N6 N7 C15 117.54(15)
N8 C19 C18 123.06(17)
N8 C19 N9 112.70(16)
C18 C19 N9 124.23(17)
C20 N9 N10 111.38(15)
C20 N9 C19 130.54(16)
N10 N9 C19 118.06(15)
C16 C17 C18 121.48(16)
C12 N6 N7 105.56(16)
C12 N6 Cu1 141.66(14)
N7 N6 Cu1 111.37(11)
N9 C20 C21 106.81(16)
C9 N4 N5 111.04(16)
C9 N4 C8 130.06(16)
N5 N4 C8 118.87(15)
C22 N10 N9 105.10(15)
C22 N10 Cu1 143.83(13)
N9 N10 Cu1 111.06(11)
N5 C11 C10 111.43(17)
N7 C14 C13 106.43(17)
C8 C7 C6 117.03(18)
N4 C9 C10 107.04(17)
C19 C18 C17 116.39(17)
C3 C2 C1 105.24(18)
N3 C8 C7 123.21(18)
N3 C8 N4 114.47(16)
C7 C8 N4 122.32(17)
N1 C1 C2 111.36(17)
C1 N1 N2 104.78(16)
C1 N1 Cu1 145.49(13)
N2 N1 Cu1 109.48(12)
C3 N2 N1 111.40(16)
C3 N2 C4 129.50(16)
N1 N2 C4 118.97(16)
N2 C3 C2 107.22(17)
C11 N5 N4 105.29(16)
C11 N5 Cu1 144.69(14)
N4 N5 Cu1 109.85(12)
N10 C22 C21 111.21(17)
N6 C12 C13 111.19(18)
N8 C15 C16 122.47(17)
N8 C15 N7 113.07(15)
C16 C15 N7 124.45(16)
C4 C5 C6 117.06(18)
N3 C4 C5 123.30(18)
N3 C4 N2 114.39(16)
C5 C4 N2 122.31(17)
C20 C21 C22 105.49(17)
C14 C13 C12 105.80(18)
C17 C16 C15 117.10(16)
C7 C6 C5 121.08(17)
F5 B2 F6 110.32(19)
F5 B2 F8 110.25(17)
F6 B2 F8 109.29(17)
F5 B2 F7 109.21(16)
F6 B2 F7 108.40(17)
F8 B2 F7 109.34(17)

loop_
_geom_bond_atom_site_label_1
_geom_bond_atom_site_label_2
_geom_bond_distance
F4 B1 1.408(3)
B1 F2B 1.342(9)
B1 F1 1.352(4)
B1 F3 1.355(11)
B1 F2 1.426(5)
B1 F3B 1.49(2)
B1 F1B 1.520(13)
F1 F1B 0.72(2)
F2 F2B 0.57(2)
Cu1 N8 1.9763(14)
Cu1 N3 2.0175(15)
Cu1 N6 2.1080(17)
Cu1 N10 2.1210(17)
Cu1 N5 2.2259(18)
Cu1 N1 2.2527(18)
N8 C19 1.333(2)
N8 C15 1.339(2)
N3 C4 1.340(2)
N3 C8 1.344(3)
C10 C9 1.368(3)
C10 C11 1.406(3)
N7 C14 1.358(2)
N7 N6 1.376(2)
N7 C15 1.397(2)
C19 C18 1.386(3)
C19 N9 1.409(2)
N9 C20 1.360(2)
N9 N10 1.371(2)
C17 C16 1.386(3)
C17 C18 1.400(3)
N6 C12 1.315(3)
C20 C21 1.371(3)
N4 C9 1.361(2)
N4 N5 1.367(2)
N4 C8 1.405(2)
N10 C22 1.326(3)
C11 N5 1.320(3)
C14 C13 1.377(3)
C7 C8 1.386(3)
C7 C6 1.389(3)
C2 C3 1.367(3)
C2 C1 1.409(3)
C1 N1 1.326(3)
N1 N2 1.374(2)
N2 C3 1.353(3)
N2 C4 1.410(2)
C22 C21 1.408(3)
C12 C13 1.401(3)
C15 C16 1.386(3)
C5 C4 1.385(3)
C5 C6 1.391(3)
F8 B2 1.396(2)
F6 B2 1.394(3)
F5 B2 1.389(3)
F7 B2 1.412(2)
